data_9006912
loop_
_publ_author_name
'Arlt, T.'
'Angel, R. J.'

_publ_section_title
;
 Displacive phase transitions in C-centred clinopyroxenes:
 spodumene, LiScSi2O6 and ZnSiO3
 Sample: P = 3.342 GPa
;
_journal_name_full 'Physics and Chemistry of Minerals'
_journal_page_first 719
_journal_page_last 731
_journal_paper_doi 10.1007/s002690000116
_journal_volume 27
_journal_year 2000
_chemical_formula_sum 'Al Li O6 Si2'
_chemical_name_mineral Spodumene
_space_group_IT_number 14
_symmetry_space_group_name_Hall '-P 2ybc'
_symmetry_space_group_name_H-M 'P 1 21/c 1'
_cell_angle_alpha 90
_cell_angle_beta 109.274
_cell_angle_gamma 90
_cell_length_a 9.3114
_cell_length_b 8.3614
_cell_length_c 5.1100
_cell_formula_units_Z 4
_cell_volume 375.547
_database_code_amcsd 0008494
_diffrn_ambient_pressure 3.342e+06
_exptl_crystal_density_diffrn 3.291
_cod_original_formula_sum 'Li Al Si2 O6'
_cod_database_code 9006912

loop_
_space_group_symop_operation_xyz
x,y,z
x,1/2-y,1/2+z
-x,1/2+y,1/2-z
-x,-y,-z

loop_
_atom_site_label
_atom_site_fract_x
_atom_site_fract_y
_atom_site_fract_z
_atom_site_U_iso_or_equiv
LiM2 0.25630 0.01600 0.23000 0.02786
AlM1 0.24970 0.65610 0.22340 0.00405
SiA 0.04660 0.34400 0.27380 0.00405
SiB 0.55050 0.84260 0.23640 0.00443
O1A 0.86160 0.33160 0.16610 0.00456
O1B 0.36280 0.82970 0.11260 0.00405
O2A 0.11750 0.51750 0.28750 0.00671
O2B 0.62150 0.00840 0.35200 0.00735
O3A 0.10860 0.28130 0.59140 0.00431
O3B 0.61020 0.71260 0.48450 0.00735

loop_
_cod_related_entry_id
_cod_related_entry_database
_cod_related_entry_code
1 AMCSD 0008494
